data_7130074
loop_
_publ_author_name
'Trifonova, Evgeniya A.'
'Ankudinov, Nikita M.'
'Chusov, Denis'
'Nelyubina, Yulia V.'
'Perekalin, Dmitry S.'

_publ_section_title
;
 Asymmetric cyclopropanation of electron-rich alkenes by the racemic diene
 rhodium catalyst: the chiral poisoning approach
;
_journal_name_full 'Chemical Communications'
_journal_paper_doi 10.1039/D2CC01648F
_journal_year 2022
_chemical_absolute_configuration syn
_chemical_formula_sum 'C18 H23 N O3'
_chemical_formula_weight 301.37
_space_group_crystal_system monoclinic
_space_group_IT_number 4
_space_group_name_Hall 'P 2yb'
_space_group_name_H-M_alt 'P 1 21 1'
_atom_sites_solution_hydrogens geom
_audit_creation_method SHELXL-2014/6
_audit_update_record
;
2022-03-21 deposited with the CCDC.	2022-05-12 downloaded from the CCDC.
;
_cell_angle_alpha 90
_cell_angle_beta 106.66(3)
_cell_angle_gamma 90
_cell_formula_units_Z 2
_cell_length_a 9.1340(18)
_cell_length_b 6.2150(12)
_cell_length_c 14.976(3)
_cell_measurement_reflns_used 3026
_cell_measurement_temperature 120
_cell_measurement_theta_max 14.85
_cell_measurement_theta_min 2.26
_cell_volume 814.5(3)
_computing_structure_refinement 'SHELXL-2014/6 (Sheldrick, 2014)'
_diffrn_ambient_temperature 120(2)
_diffrn_measured_fraction_theta_full 0.976
_diffrn_measured_fraction_theta_max 0.977
_diffrn_measurement_device_type 'MarExperts mardtb goniostat and Rayonix SX 165 detector'
_diffrn_measurement_method '\f and \w scans'
_diffrn_radiation_monochromator graphite
_diffrn_radiation_type synchrotron
_diffrn_radiation_wavelength 0.745
_diffrn_reflns_av_R_equivalents 0.0970
_diffrn_reflns_av_unetI/netI 0.1191
_diffrn_reflns_Laue_measured_fraction_full 0.976
_diffrn_reflns_Laue_measured_fraction_max 0.977
_diffrn_reflns_limit_h_max 12
_diffrn_reflns_limit_h_min -12
_diffrn_reflns_limit_k_max 8
_diffrn_reflns_limit_k_min -8
_diffrn_reflns_limit_l_max 19
_diffrn_reflns_limit_l_min -20
_diffrn_reflns_number 8466
_diffrn_reflns_point_group_measured_fraction_full 0.968
_diffrn_reflns_point_group_measured_fraction_max 0.964
_diffrn_reflns_theta_full 26.551
_diffrn_reflns_theta_max 31.098
_diffrn_reflns_theta_min 2.467
_exptl_absorpt_coefficient_mu 0.092
_exptl_absorpt_correction_T_max 0.7461
_exptl_absorpt_correction_T_min 0.5296
_exptl_crystal_colour colourless
_exptl_crystal_colour_primary colourless
_exptl_crystal_density_diffrn 1.229
_exptl_crystal_description prism
_exptl_crystal_F_000 324
_exptl_crystal_size_max 0.400
_exptl_crystal_size_mid 0.100
_exptl_crystal_size_min 0.070
_refine_diff_density_max 0.474
_refine_diff_density_min -0.249
_refine_diff_density_rms 0.064
_refine_ls_abs_structure_details
;
 Flack x determined using 1825 quotients [(I+)-(I-)]/[(I+)+(I-)]
 (Parsons, Flack and Wagner, Acta Cryst. B69 (2013) 249-259).
;
_refine_ls_abs_structure_Flack 1.1(6)
_refine_ls_extinction_method none
_refine_ls_goodness_of_fit_ref 1.035
_refine_ls_hydrogen_treatment constr
_refine_ls_matrix_type full
_refine_ls_number_parameters 206
_refine_ls_number_reflns 4400
_refine_ls_number_restraints 7
_refine_ls_restrained_S_all 1.045
_refine_ls_R_factor_all 0.0607
_refine_ls_R_factor_gt 0.0590
_refine_ls_shift/su_max 0.000
_refine_ls_shift/su_mean 0.000
_refine_ls_structure_factor_coef Fsqd
_refine_ls_weighting_details 'w=1/[\s^2^(Fo^2^)+(0.0790P)^2^+0.0622P] where P=(Fo^2^+2Fc^2^)/3'
_refine_ls_weighting_scheme calc
_refine_ls_wR_factor_gt 0.1515
_refine_ls_wR_factor_ref 0.1530
_reflns_Friedel_coverage 0.817
_reflns_Friedel_fraction_full 0.957
_reflns_Friedel_fraction_max 0.948
_reflns_number_gt 4250
_reflns_number_total 4400
_reflns_threshold_expression 'I > 2\s(I)'
_cod_data_source_file d2cc01648f3.cif
_cod_data_source_block 9a
_cod_original_sg_symbol_H-M 'P 21'
_cod_database_code 7130074
_shelx_space_group_comment
;
The symmetry employed for this shelxl refinement is uniquely defined
by the following loop, which should always be used as a source of
symmetry information in preference to the above space-group names.
They are only intended as comments.
;
_shelx_estimated_absorpt_t_max 0.994
_shelx_estimated_absorpt_t_min 0.964
_shelxl_version_number 2014/6

loop_
_space_group_symop_operation_xyz
'x, y, z'
'-x, y+1/2, -z'

loop_
_atom_site_label
_atom_site_type_symbol
_atom_site_fract_x
_atom_site_fract_y
_atom_site_fract_z
_atom_site_U_iso_or_equiv
_atom_site_adp_type
_atom_site_occupancy
_atom_site_site_symmetry_order
_atom_site_calc_flag
_atom_site_refinement_flags_posn
_atom_site_refinement_flags_adp
_atom_site_refinement_flags_occupancy
_atom_site_disorder_assembly
_atom_site_disorder_group
O1 O -0.7241(2) -0.8120(3) -0.43780(12) 0.0269(4) Uani 1 1 d . . . . .
O2 O -0.26965(18) -0.4988(3) -0.26243(11) 0.0263(4) Uani 1 1 d . . . . .
O3 O -0.42384(16) -0.5949(2) -0.17472(10) 0.0199(3) Uani 1 1 d . . . . .
N1 N -0.7022(2) -0.4571(3) -0.47337(11) 0.0183(3) Uani 1 1 d . . . . .
C1 C -0.5522(2) -0.4342(3) -0.41081(13) 0.0178(4) Uani 1 1 d . . . . .
H1 H -0.4736 -0.5323 -0.4234 0.021 Uiso 1 1 calc R U . . .
C2 C -0.5295(2) -0.3819(3) -0.30720(12) 0.0164(3) Uani 1 1 d . . . . .
C3 C -0.4941(2) -0.2186(3) -0.37367(14) 0.0210(4) Uani 1 1 d . . . . .
H3A H -0.5642 -0.0945 -0.3923 0.025 Uiso 1 1 calc R U . . .
H3B H -0.3854 -0.1860 -0.3667 0.025 Uiso 1 1 calc R U . . .
C4 C -0.7697(2) -0.6542(3) -0.48711(14) 0.0214(4) Uani 1 1 d . . . . .
C6 C -0.9138(3) -0.4124(4) -0.60503(15) 0.0254(4) Uani 1 1 d . . . . .
H6BC H -0.9299 -0.3961 -0.6729 0.030 Uiso 0.768(13) 1 calc R U P A 2
H6BD H -1.0006 -0.3454 -0.5883 0.030 Uiso 0.768(13) 1 calc R U P A 2
H6AA H -0.9996 -0.3137 -0.6068 0.030 Uiso 0.232(13) 1 calc R U P A 1
H6AB H -0.9129 -0.4414 -0.6699 0.030 Uiso 0.232(13) 1 calc R U P A 1
C7 C -0.7634(3) -0.3104(4) -0.55053(17) 0.0313(5) Uani 1 1 d . U . . .
H7A H -0.6930 -0.2972 -0.5897 0.038 Uiso 1 1 calc R U . . .
H7B H -0.7805 -0.1659 -0.5276 0.038 Uiso 1 1 calc R U . . .
C8 C -0.3927(2) -0.4959(3) -0.24639(13) 0.0193(4) Uani 1 1 d . . . . .
C9 C -0.3047(2) -0.7151(4) -0.10484(13) 0.0204(4) Uani 1 1 d . . . . .
C10 C -0.3934(3) -0.8022(4) -0.04055(15) 0.0256(4) Uani 1 1 d . . . . .
H10A H -0.4763 -0.8951 -0.0762 0.038 Uiso 1 1 calc R U . . .
H10B H -0.4363 -0.6820 -0.0140 0.038 Uiso 1 1 calc R U . . .
H10C H -0.3244 -0.8854 0.0098 0.038 Uiso 1 1 calc R U . . .
C11 C -0.2429(3) -0.8989(4) -0.15068(17) 0.0301(5) Uani 1 1 d . . . . .
H11A H -0.1819 -0.8403 -0.1892 0.045 Uiso 1 1 calc R U . . .
H11B H -0.3282 -0.9825 -0.1899 0.045 Uiso 1 1 calc R U . . .
H11C H -0.1786 -0.9923 -0.1024 0.045 Uiso 1 1 calc R U . . .
C12 C -0.1794(3) -0.5612(5) -0.05370(16) 0.0314(5) Uani 1 1 d . . . . .
H12A H -0.2253 -0.4356 -0.0326 0.047 Uiso 1 1 calc R U . . .
H12B H -0.1210 -0.5143 -0.0958 0.047 Uiso 1 1 calc R U . . .
H12C H -0.1110 -0.6343 0.0003 0.047 Uiso 1 1 calc R U . . .
C13 C -0.6634(2) -0.3427(3) -0.27082(12) 0.0158(4) Uani 1 1 d . . . . .
C14 C -0.6880(2) -0.1376(3) -0.23963(13) 0.0187(4) Uani 1 1 d . . . . .
H14 H -0.6219 -0.0227 -0.2441 0.022 Uiso 1 1 calc R U . . .
C15 C -0.8088(2) -0.0999(3) -0.20187(14) 0.0208(4) Uani 1 1 d . . . . .
H15 H -0.8226 0.0391 -0.1792 0.025 Uiso 1 1 calc R U . . .
C16 C -0.9088(2) -0.2649(3) -0.19745(14) 0.0206(4) Uani 1 1 d . . . . .
H16 H -0.9919 -0.2389 -0.1726 0.025 Uiso 1 1 calc R U . . .
C17 C -0.8865(2) -0.4687(3) -0.22958(14) 0.0202(4) Uani 1 1 d . . . . .
H17 H -0.9553 -0.5816 -0.2271 0.024 Uiso 1 1 calc R U . . .
C18 C -0.7641(2) -0.5087(3) -0.26531(13) 0.0183(4) Uani 1 1 d . . . . .
H18 H -0.7489 -0.6492 -0.2860 0.022 Uiso 1 1 calc R U . . .
C5' C -0.9328(16) -0.614(2) -0.5589(10) 0.0239(9) Uani 0.232(13) 1 d . . P A 1
H5'A H -0.9612 -0.7332 -0.6044 0.029 Uiso 0.232(13) 1 calc R U P A 1
H5'B H -1.0122 -0.5993 -0.5261 0.029 Uiso 0.232(13) 1 calc R U P A 1
C5 C -0.8981(5) -0.6532(6) -0.5767(3) 0.0239(9) Uani 0.768(13) 1 d . . P A 2
H5A H -0.9938 -0.7083 -0.5667 0.029 Uiso 0.768(13) 1 calc R U P A 2
H5B H -0.8721 -0.7417 -0.6250 0.029 Uiso 0.768(13) 1 calc R U P A 2

loop_
_atom_site_aniso_label
_atom_site_aniso_U_11
_atom_site_aniso_U_22
_atom_site_aniso_U_33
_atom_site_aniso_U_23
_atom_site_aniso_U_13
_atom_site_aniso_U_12
O1 0.0343(9) 0.0199(7) 0.0249(7) 0.0027(6) 0.0063(6) 0.0020(6)
O2 0.0168(7) 0.0406(9) 0.0225(7) 0.0055(6) 0.0071(5) 0.0035(6)
O3 0.0174(6) 0.0253(7) 0.0168(6) 0.0047(5) 0.0046(5) 0.0039(5)
N1 0.0185(7) 0.0196(8) 0.0157(7) 0.0013(6) 0.0032(6) 0.0007(6)
C1 0.0156(8) 0.0214(9) 0.0161(7) 0.0011(6) 0.0040(6) 0.0013(6)
C2 0.0151(8) 0.0195(8) 0.0142(7) 0.0012(6) 0.0035(6) 0.0007(6)
C3 0.0195(8) 0.0241(9) 0.0196(8) 0.0030(7) 0.0057(6) -0.0022(7)
C4 0.0252(9) 0.0203(9) 0.0186(8) -0.0010(6) 0.0058(7) -0.0012(7)
C6 0.0216(9) 0.0293(11) 0.0214(9) 0.0012(7) 0.0001(7) 0.0015(8)
C7 0.0318(11) 0.0258(10) 0.0277(10) 0.0082(8) -0.0055(8) -0.0054(9)
C8 0.0168(8) 0.0229(9) 0.0172(8) 0.0012(7) 0.0034(6) 0.0001(7)
C9 0.0174(8) 0.0240(9) 0.0179(8) 0.0039(7) 0.0019(6) 0.0019(7)
C10 0.0260(10) 0.0291(10) 0.0204(9) 0.0049(8) 0.0047(7) -0.0016(8)
C11 0.0303(11) 0.0310(12) 0.0285(11) 0.0035(8) 0.0079(9) 0.0114(9)
C12 0.0301(11) 0.0384(13) 0.0203(9) 0.0039(8) -0.0013(8) -0.0111(9)
C13 0.0145(8) 0.0180(9) 0.0142(7) 0.0014(6) 0.0027(6) 0.0013(6)
C14 0.0192(8) 0.0179(8) 0.0180(7) -0.0007(6) 0.0035(6) -0.0001(7)
C15 0.0230(9) 0.0191(9) 0.0201(8) -0.0006(7) 0.0056(7) 0.0030(7)
C16 0.0179(8) 0.0256(9) 0.0187(8) 0.0010(7) 0.0058(7) 0.0031(7)
C17 0.0185(8) 0.0226(9) 0.0205(8) 0.0011(7) 0.0070(6) -0.0004(7)
C18 0.0183(8) 0.0181(8) 0.0187(8) -0.0002(6) 0.0057(6) -0.0008(7)
C5' 0.0230(17) 0.0267(15) 0.0208(14) 0.0002(11) 0.0043(11) -0.0048(12)
C5 0.0230(17) 0.0267(15) 0.0208(14) 0.0002(11) 0.0043(11) -0.0048(12)

loop_
_atom_type_symbol
_atom_type_description
_atom_type_scat_dispersion_real
_atom_type_scat_dispersion_imag
_atom_type_scat_source
C C 0.0026 0.0018 'International Tables Vol C Tables 4.2.6.8 and 6.1.1.4'
H H 0.0000 0.0000 'International Tables Vol C Tables 4.2.6.8 and 6.1.1.4'
N N 0.0049 0.0036 'International Tables Vol C Tables 4.2.6.8 and 6.1.1.4'
O O 0.0092 0.0067 'International Tables Vol C Tables 4.2.6.8 and 6.1.1.4'

loop_
_geom_angle_atom_site_label_1
_geom_angle_atom_site_label_2
_geom_angle_atom_site_label_3
_geom_angle
_geom_angle_site_symmetry_1
_geom_angle_site_symmetry_3
_geom_angle_publ_flag
C8 O3 C9 121.23(15) . . ?
C4 N1 C1 119.80(17) . . ?
C4 N1 C7 113.01(18) . . ?
C1 N1 C7 122.49(18) . . ?
N1 C1 C3 120.47(17) . . ?
N1 C1 C2 120.58(16) . . ?
C3 C1 C2 60.22(12) . . ?
N1 C1 H1 114.9 . . ?
C3 C1 H1 114.9 . . ?
C2 C1 H1 114.9 . . ?
C13 C2 C8 118.90(15) . . ?
C13 C2 C3 118.65(16) . . ?
C8 C2 C3 114.67(16) . . ?
C13 C2 C1 120.91(16) . . ?
C8 C2 C1 111.17(16) . . ?
C3 C2 C1 58.21(13) . . ?
C1 C3 C2 61.57(13) . . ?
C1 C3 H3A 117.6 . . ?
C2 C3 H3A 117.6 . . ?
C1 C3 H3B 117.6 . . ?
C2 C3 H3B 117.6 . . ?
H3A C3 H3B 114.7 . . ?
O1 C4 N1 124.64(19) . . ?
O1 C4 C5 125.6(2) . . ?
N1 C4 C5 109.5(2) . . ?
O1 C4 C5' 128.6(5) . . ?
N1 C4 C5' 104.9(5) . . ?
C5' C6 C7 108.3(5) . . ?
C7 C6 C5 104.9(2) . . ?
C7 C6 H6BC 110.8 . . ?
C5 C6 H6BC 110.8 . . ?
C7 C6 H6BD 110.8 . . ?
C5 C6 H6BD 110.8 . . ?
H6BC C6 H6BD 108.8 . . ?
C5' C6 H6AA 110.0 . . ?
C7 C6 H6AA 110.0 . . ?
C5' C6 H6AB 110.0 . . ?
C7 C6 H6AB 110.0 . . ?
H6AA C6 H6AB 108.4 . . ?
N1 C7 C6 104.34(19) . . ?
N1 C7 H7A 110.9 . . ?
C6 C7 H7A 110.9 . . ?
N1 C7 H7B 110.9 . . ?
C6 C7 H7B 110.9 . . ?
H7A C7 H7B 108.9 . . ?
O2 C8 O3 125.02(18) . . ?
O2 C8 C2 123.03(18) . . ?
O3 C8 C2 111.95(16) . . ?
O3 C9 C12 109.52(18) . . ?
O3 C9 C11 110.66(17) . . ?
C12 C9 C11 112.1(2) . . ?
O3 C9 C10 102.14(16) . . ?
C12 C9 C10 111.42(18) . . ?
C11 C9 C10 110.58(19) . . ?
C9 C10 H10A 109.5 . . ?
C9 C10 H10B 109.5 . . ?
H10A C10 H10B 109.5 . . ?
C9 C10 H10C 109.5 . . ?
H10A C10 H10C 109.5 . . ?
H10B C10 H10C 109.5 . . ?
C9 C11 H11A 109.5 . . ?
C9 C11 H11B 109.5 . . ?
H11A C11 H11B 109.5 . . ?
C9 C11 H11C 109.5 . . ?
H11A C11 H11C 109.5 . . ?
H11B C11 H11C 109.5 . . ?
C9 C12 H12A 109.5 . . ?
C9 C12 H12B 109.5 . . ?
H12A C12 H12B 109.5 . . ?
C9 C12 H12C 109.5 . . ?
H12A C12 H12C 109.5 . . ?
H12B C12 H12C 109.5 . . ?
C14 C13 C18 118.76(17) . . ?
C14 C13 C2 119.82(16) . . ?
C18 C13 C2 121.40(17) . . ?
C15 C14 C13 120.64(18) . . ?
C15 C14 H14 119.7 . . ?
C13 C14 H14 119.7 . . ?
C16 C15 C14 120.17(18) . . ?
C16 C15 H15 119.9 . . ?
C14 C15 H15 119.9 . . ?
C15 C16 C17 119.55(18) . . ?
C15 C16 H16 120.2 . . ?
C17 C16 H16 120.2 . . ?
C16 C17 C18 120.59(19) . . ?
C16 C17 H17 119.7 . . ?
C18 C17 H17 119.7 . . ?
C17 C18 C13 120.26(19) . . ?
C17 C18 H18 119.9 . . ?
C13 C18 H18 119.9 . . ?
C6 C5' C4 103.8(7) . . ?
C6 C5' H5'A 111.0 . . ?
C4 C5' H5'A 111.0 . . ?
C6 C5' H5'B 111.0 . . ?
C4 C5' H5'B 111.0 . . ?
H5'A C5' H5'B 109.0 . . ?
C4 C5 C6 103.6(2) . . ?
C4 C5 H5A 111.0 . . ?
C6 C5 H5A 111.0 . . ?
C4 C5 H5B 111.0 . . ?
C6 C5 H5B 111.0 . . ?
H5A C5 H5B 109.0 . . ?

loop_
_geom_bond_atom_site_label_1
_geom_bond_atom_site_label_2
_geom_bond_distance
_geom_bond_site_symmetry_2
_geom_bond_publ_flag
O1 C4 1.226(3) . ?
O2 C8 1.215(2) . ?
O3 C8 1.337(2) . ?
O3 C9 1.478(2) . ?
N1 C4 1.360(3) . ?
N1 C1 1.428(3) . ?
N1 C7 1.452(3) . ?
C1 C3 1.488(3) . ?
C1 C2 1.540(3) . ?
C1 H1 1.0000 . ?
C2 C13 1.495(3) . ?
C2 C8 1.497(3) . ?
C2 C3 1.520(3) . ?
C3 H3A 0.9900 . ?
C3 H3B 0.9900 . ?
C4 C5 1.508(4) . ?
C4 C5' 1.587(13) . ?
C6 C5' 1.465(13) . ?
C6 C7 1.520(3) . ?
C6 C5 1.551(4) . ?
C6 H6BC 0.9900 . ?
C6 H6BD 0.9900 . ?
C6 H6AA 0.9900 . ?
C6 H6AB 0.9900 . ?
C7 H7A 0.9900 . ?
C7 H7B 0.9900 . ?
C9 C12 1.520(3) . ?
C9 C11 1.523(3) . ?
C9 C10 1.524(3) . ?
C10 H10A 0.9800 . ?
C10 H10B 0.9800 . ?
C10 H10C 0.9800 . ?
C11 H11A 0.9800 . ?
C11 H11B 0.9800 . ?
C11 H11C 0.9800 . ?
C12 H12A 0.9800 . ?
C12 H12B 0.9800 . ?
C12 H12C 0.9800 . ?
C13 C14 1.398(3) . ?
C13 C18 1.400(3) . ?
C14 C15 1.397(3) . ?
C14 H14 0.9500 . ?
C15 C16 1.387(3) . ?
C15 H15 0.9500 . ?
C16 C17 1.390(3) . ?
C16 H16 0.9500 . ?
C17 C18 1.393(3) . ?
C17 H17 0.9500 . ?
C18 H18 0.9500 . ?
C5' H5'A 0.9900 . ?
C5' H5'B 0.9900 . ?
C5 H5A 0.9900 . ?
C5 H5B 0.9900 . ?

loop_
_geom_torsion_atom_site_label_1
_geom_torsion_atom_site_label_2
_geom_torsion_atom_site_label_3
_geom_torsion_atom_site_label_4
_geom_torsion
_geom_torsion_site_symmetry_1
_geom_torsion_site_symmetry_2
_geom_torsion_site_symmetry_3
_geom_torsion_site_symmetry_4
_geom_torsion_publ_flag
C4 N1 C1 C3 -162.28(18) . . . . ?
C7 N1 C1 C3 43.7(3) . . . . ?
C4 N1 C1 C2 -91.1(2) . . . . ?
C7 N1 C1 C2 114.9(2) . . . . ?
N1 C1 C2 C13 -3.3(3) . . . . ?
C3 C1 C2 C13 106.6(2) . . . . ?
N1 C1 C2 C8 143.44(19) . . . . ?
C3 C1 C2 C8 -106.65(18) . . . . ?
N1 C1 C2 C3 -109.9(2) . . . . ?
N1 C1 C3 C2 110.08(19) . . . . ?
C13 C2 C3 C1 -110.49(19) . . . . ?
C8 C2 C3 C1 100.54(18) . . . . ?
C1 N1 C4 O1 13.7(3) . . . . ?
C7 N1 C4 O1 170.0(2) . . . . ?
C1 N1 C4 C5 -160.8(3) . . . . ?
C7 N1 C4 C5 -4.5(3) . . . . ?
C1 N1 C4 C5' 179.4(7) . . . . ?
C7 N1 C4 C5' -24.3(7) . . . . ?
C4 N1 C7 C6 16.8(3) . . . . ?
C1 N1 C7 C6 172.37(18) . . . . ?
C5' C6 C7 N1 -0.9(8) . . . . ?
C5 C6 C7 N1 -21.4(3) . . . . ?
C9 O3 C8 O2 2.0(3) . . . . ?
C9 O3 C8 C2 -179.11(17) . . . . ?
C13 C2 C8 O2 -165.6(2) . . . . ?
C3 C2 C8 O2 -16.8(3) . . . . ?
C1 C2 C8 O2 46.9(3) . . . . ?
C13 C2 C8 O3 15.4(3) . . . . ?
C3 C2 C8 O3 164.33(17) . . . . ?
C1 C2 C8 O3 -132.01(17) . . . . ?
C8 O3 C9 C12 63.3(2) . . . . ?
C8 O3 C9 C11 -60.7(2) . . . . ?
C8 O3 C9 C10 -178.45(18) . . . . ?
C8 C2 C13 C14 103.2(2) . . . . ?
C3 C2 C13 C14 -44.4(2) . . . . ?
C1 C2 C13 C14 -112.5(2) . . . . ?
C8 C2 C13 C18 -75.4(2) . . . . ?
C3 C2 C13 C18 136.95(19) . . . . ?
C1 C2 C13 C18 68.8(2) . . . . ?
C18 C13 C14 C15 1.3(3) . . . . ?
C2 C13 C14 C15 -177.36(17) . . . . ?
C13 C14 C15 C16 -1.9(3) . . . . ?
C14 C15 C16 C17 0.9(3) . . . . ?
C15 C16 C17 C18 0.6(3) . . . . ?
C16 C17 C18 C13 -1.1(3) . . . . ?
C14 C13 C18 C17 0.2(3) . . . . ?
C2 C13 C18 C17 178.85(17) . . . . ?
C7 C6 C5' C4 -12.2(11) . . . . ?
O1 C4 C5' C6 -173.1(4) . . . . ?
N1 C4 C5' C6 22.0(10) . . . . ?
O1 C4 C5 C6 176.1(2) . . . . ?
N1 C4 C5 C6 -9.5(4) . . . . ?
C7 C6 C5 C4 18.9(4) . . . . ?
